data_2240351
loop_
_publ_author_name
'Guino-o, Marites A.'
'Folstad, Matthew J.'
'Janzen, Daron E.'

_publ_section_title
;
 Crystal structures of
 2,6-bis[(1<i>H</i>-1,2,4-triazol-1-yl)methyl]pyridine and
 1,1-[pyridine-2,6-diylbis(methylene)]bis(4-methyl-1<i>H</i>-1,2,4-triazol-4-ium)
 iodide triiodide
;
_journal_issue 2
_journal_name_full 'Acta Crystallographica Section E'
_journal_page_first 128
_journal_page_last 132
_journal_paper_doi 10.1107/S2056989014027881
_journal_volume 71
_journal_year 2015
_chemical_formula_iupac 'C13 H17 N7 2+, I3 -, I -'
_chemical_formula_moiety 'C13 H17 N7 2+, I3 -, I -'
_chemical_formula_sum 'C13 H17 I4 N7'
_chemical_formula_weight 778.94
_chemical_name_systematic
'1,1-[Pyridine-2,6-diylbis(methylene)]bis(4-methyl-1<i>H</i>-1,2,4-triazol-4-ium) iodide triiodide'
_space_group_crystal_system monoclinic
_space_group_IT_number 12
_space_group_name_Hall '-C 2y'
_space_group_name_H-M_alt 'C 1 2/m 1'
_symmetry_space_group_name_Hall '-C 2y'
_symmetry_space_group_name_H-M 'C 1 2/m 1'
_atom_sites_solution_hydrogens geom
_audit_creation_method SHELXL-2013
_cell_angle_alpha 90
_cell_angle_beta 102.648(7)
_cell_angle_gamma 90
_cell_formula_units_Z 4
_cell_length_a 13.784(3)
_cell_length_b 10.010(3)
_cell_length_c 16.709(4)
_cell_measurement_reflns_used 10090
_cell_measurement_temperature 173(2)
_cell_measurement_theta_max 27.54
_cell_measurement_theta_min 3.02
_cell_volume 2249.5(10)
_computing_cell_refinement
;
<i>CrystalClear-SM Expert</i> (Rigaku, 2011)
;
_computing_data_collection
;
<i>CrystalClear-SM Expert</i> (Rigaku, 2011)
;
_computing_data_reduction
;
<i>CrystalClear-SM Expert</i> (Rigaku, 2011)
;
_computing_molecular_graphics
;
CrystalStructure (Rigaku, 2010)
;
_computing_publication_material
;
CrystalStructure (Rigaku, 2010)
;
_computing_structure_refinement
;
SHELXL2013 (Sheldrick, 2008)
;
_computing_structure_solution
;
SHELXS97 (Sheldrick, 2008)
;
_diffrn_ambient_temperature 173(2)
_diffrn_detector_area_resol_mean 6.849
_diffrn_measured_fraction_theta_full 0.997
_diffrn_measured_fraction_theta_max 0.999
_diffrn_measurement_device_type 'Rigaku XtaLAB mini'
_diffrn_measurement_method \w
_diffrn_radiation_type MoK\a
_diffrn_radiation_wavelength 0.71075
_diffrn_reflns_av_R_equivalents 0.0368
_diffrn_reflns_limit_h_max 17
_diffrn_reflns_limit_h_min -17
_diffrn_reflns_limit_k_max 12
_diffrn_reflns_limit_k_min -12
_diffrn_reflns_limit_l_max 21
_diffrn_reflns_limit_l_min -21
_diffrn_reflns_number 11638
_diffrn_reflns_theta_full 25.242
_diffrn_reflns_theta_max 27.483
_diffrn_reflns_theta_min 3.013
_exptl_absorpt_coefficient_mu 5.551
_exptl_absorpt_correction_T_max 0.607
_exptl_absorpt_correction_T_min 0.322
_exptl_absorpt_correction_type multi-scan
_exptl_absorpt_process_details
;
(<i>REQAB</i>; Rigaku, 1998)
;
_exptl_crystal_colour brown
_exptl_crystal_density_diffrn 2.300
_exptl_crystal_density_method 'not measured'
_exptl_crystal_description prism
_exptl_crystal_F_000 1424
_exptl_crystal_size_max 0.340
_exptl_crystal_size_mid 0.140
_exptl_crystal_size_min 0.090
_refine_diff_density_max 1.089
_refine_diff_density_min -1.110
_refine_ls_extinction_method none
_refine_ls_goodness_of_fit_ref 1.107
_refine_ls_hydrogen_treatment constr
_refine_ls_matrix_type full
_refine_ls_number_parameters 126
_refine_ls_number_reflns 2712
_refine_ls_number_restraints 0
_refine_ls_restrained_S_all 1.107
_refine_ls_R_factor_all 0.0446
_refine_ls_R_factor_gt 0.0359
_refine_ls_shift/su_max 0.001
_refine_ls_shift/su_mean 0.000
_refine_ls_structure_factor_coef Fsqd
_refine_ls_weighting_details 'w=1/[\s^2^(Fo^2^)+(0.0241P)^2^+14.4966P] where P=(Fo^2^+2Fc^2^)/3'
_refine_ls_weighting_scheme calc
_refine_ls_wR_factor_gt 0.0766
_refine_ls_wR_factor_ref 0.0799
_reflns_number_gt 2303
_reflns_number_total 2712
_reflns_threshold_expression I>2\s(I)
_cod_data_source_file zs2322sup1.cif
_cod_data_source_block II
_cod_database_code 2240351
_cod_database_fobs_code 2240351
_shelx_space_group_comment
;
The symmetry employed for this shelxl refinement is uniquely defined
by the following loop, which should always be used as a source of
symmetry information in preference to the above space-group names.
They are only intended as comments.
;
_shelx_estimated_absorpt_t_min 0.254
_shelx_estimated_absorpt_t_max 0.635
_shelxl_version_number 2.013

loop_
_space_group_symop_operation_xyz
'x, y, z'
'-x, y, -z'
'x+1/2, y+1/2, z'
'-x+1/2, y+1/2, -z'
'-x, -y, -z'
'x, -y, z'
'-x+1/2, -y+1/2, -z'
'x+1/2, -y+1/2, z'

loop_
_atom_site_type_symbol
_atom_site_label
_atom_site_fract_x
_atom_site_fract_y
_atom_site_fract_z
_atom_site_U_iso_or_equiv
_atom_site_adp_type
_atom_site_calc_flag
_atom_site_occupancy
_atom_site_disorder_assembly
_atom_site_disorder_group
I I1 0.64670(4) 0.5000 0.08917(4) 0.04623(16) Uani d 0.9761(9) A 1
I I2 0.60699(4) 0.5000 0.25579(3) 0.03549(14) Uani d 0.9761(9) A 1
I I3 0.55437(5) 0.5000 0.41333(4) 0.05505(18) Uani d 0.9761(9) A 1
I I1' 0.6681(18) 0.5000 0.0437(17) 0.04623(16) Uani d 0.0239(9) A 2
I I2' 0.6331(15) 0.5000 0.2138(16) 0.03549(14) Uani d 0.0239(9) A 2
I I3' 0.577(2) 0.5000 0.3681(17) 0.05505(18) Uani d 0.0239(9) A 2
I I4 0.62747(3) 0.0000 0.39551(3) 0.03401(13) Uani d 1 . .
N N1 0.8485(3) 0.2640(4) 0.3182(2) 0.0330(9) Uani d 1 . .
N N2 0.7994(4) 0.1816(5) 0.1944(3) 0.0497(12) Uani d 1 . .
N N3 0.8876(3) 0.2471(4) 0.2021(2) 0.0338(9) Uani d 1 . .
N N4 0.9323(4) 0.5000 0.1270(3) 0.0324(12) Uani d 1 . .
C C1 0.8505(4) 0.2959(7) 0.4053(3) 0.0487(14) Uani d 1 . .
H H1A 0.8496 0.2128 0.4362 0.058 Uiso calc 1 . .
H H1B 0.7921 0.3498 0.4086 0.058 Uiso calc 1 . .
H H1C 0.9110 0.3461 0.4288 0.058 Uiso calc 1 . .
C C2 0.9165(4) 0.2969(5) 0.2765(3) 0.0360(11) Uani d 1 . .
H H2 0.9752 0.3472 0.2965 0.043 Uiso calc 1 . .
C C3 0.7785(4) 0.1942(6) 0.2659(3) 0.0443(13) Uani d 1 . .
H H3 0.7205 0.1583 0.2798 0.053 Uiso calc 1 . .
C C4 0.9370(5) 0.2575(6) 0.1327(3) 0.0510(15) Uani d 1 . .
H H4A 0.9171 0.1807 0.0953 0.061 Uiso calc 1 . .
H H4B 1.0099 0.2534 0.1535 0.061 Uiso calc 1 . .
C C5 0.9101(4) 0.3866(5) 0.0855(3) 0.0366(11) Uani d 1 . .
C C6 0.8671(4) 0.3811(5) 0.0021(3) 0.0391(12) Uani d 1 . .
H H6 0.8522 0.2978 -0.0251 0.047 Uiso calc 1 . .
C C7 0.8468(6) 0.5000 -0.0403(4) 0.0421(18) Uani d 1 . .
H H7 0.8192 0.5000 -0.0976 0.051 Uiso calc 1 . .

loop_
_atom_site_aniso_label
_atom_site_aniso_U_11
_atom_site_aniso_U_22
_atom_site_aniso_U_33
_atom_site_aniso_U_12
_atom_site_aniso_U_13
_atom_site_aniso_U_23
I1 0.0523(3) 0.0345(3) 0.0584(4) 0.000 0.0263(3) 0.000
I2 0.0342(3) 0.0255(2) 0.0439(3) 0.000 0.0023(2) 0.000
I3 0.0775(4) 0.0464(3) 0.0400(3) 0.000 0.0100(3) 0.000
I1' 0.0523(3) 0.0345(3) 0.0584(4) 0.000 0.0263(3) 0.000
I2' 0.0342(3) 0.0255(2) 0.0439(3) 0.000 0.0023(2) 0.000
I3' 0.0775(4) 0.0464(3) 0.0400(3) 0.000 0.0100(3) 0.000
I4 0.0302(2) 0.0402(3) 0.0309(2) 0.000 0.00506(17) 0.000
N1 0.040(2) 0.029(2) 0.030(2) -0.0001(17) 0.0069(17) 0.0043(17)
N2 0.067(3) 0.038(3) 0.038(2) -0.017(2) -0.001(2) -0.006(2)
N3 0.048(2) 0.027(2) 0.0266(19) 0.0058(19) 0.0082(17) 0.0040(17)
N4 0.038(3) 0.039(3) 0.022(3) 0.000 0.010(2) 0.000
C1 0.063(4) 0.055(4) 0.028(3) 0.007(3) 0.012(3) -0.003(2)
C2 0.035(2) 0.034(3) 0.038(3) 0.001(2) 0.006(2) 0.000(2)
C3 0.047(3) 0.040(3) 0.043(3) -0.019(3) 0.004(2) 0.002(2)
C4 0.079(4) 0.049(3) 0.032(3) 0.023(3) 0.028(3) 0.011(3)
C5 0.041(3) 0.037(3) 0.036(3) 0.011(2) 0.018(2) 0.005(2)
C6 0.053(3) 0.032(3) 0.035(3) 0.004(2) 0.016(2) -0.005(2)
C7 0.059(5) 0.043(4) 0.025(3) 0.000 0.012(3) 0.000

loop_
_atom_type_symbol
_atom_type_description
_atom_type_scat_dispersion_real
_atom_type_scat_dispersion_imag
_atom_type_scat_source
I I -0.4742 1.8119 'International Tables Vol C Tables 4.2.6.8 and 6.1.1.4'
N N 0.0061 0.0033 'International Tables Vol C Tables 4.2.6.8 and 6.1.1.4'
C C 0.0033 0.0016 'International Tables Vol C Tables 4.2.6.8 and 6.1.1.4'
H H 0.0000 0.0000 'International Tables Vol C Tables 4.2.6.8 and 6.1.1.4'

loop_
_geom_angle_atom_site_label_1
_geom_angle_atom_site_label_2
_geom_angle_atom_site_label_3
_geom_angle_site_symmetry_1
_geom_angle
I3 I2 I1 . 176.19(2)
I3' I2' I1' . 173.8(10)
C2 N1 C3 . 106.0(4)
C2 N1 C1 . 126.8(4)
C3 N1 C1 . 127.2(4)
C3 N2 N3 . 103.9(4)
C2 N3 N2 . 110.5(4)
C2 N3 C4 . 128.4(5)
N2 N3 C4 . 121.1(4)
C5 N4 C5 6_565 117.2(6)
N1 C1 H1A . 109.5
N1 C1 H1B . 109.5
H1A C1 H1B . 109.5
N1 C1 H1C . 109.5
H1A C1 H1C . 109.5
H1B C1 H1C . 109.5
N3 C2 N1 . 107.5(4)
N3 C2 H2 . 126.3
N1 C2 H2 . 126.3
N2 C3 N1 . 112.1(5)
N2 C3 H3 . 123.9
N1 C3 H3 . 123.9
N3 C4 C5 . 111.6(4)
N3 C4 H4A . 109.3
C5 C4 H4A . 109.3
N3 C4 H4B . 109.3
C5 C4 H4B . 109.3
H4A C4 H4B . 108.0
N4 C5 C6 . 123.7(5)
N4 C5 C4 . 117.0(5)
C6 C5 C4 . 119.3(5)
C7 C6 C5 . 118.3(5)
C7 C6 H6 . 120.9
C5 C6 H6 . 120.9
C6 C7 C6 6_565 118.9(7)
C6 C7 H7 6_565 120.5
C6 C7 H7 . 120.5

loop_
_geom_bond_atom_site_label_1
_geom_bond_atom_site_label_2
_geom_bond_site_symmetry_2
_geom_bond_distance
I1 I2 . 2.9524(10)
I2 I3 . 2.8796(10)
I1' I2' . 2.98(3)
I2' I3' . 2.85(4)
N1 C2 . 1.326(6)
N1 C3 . 1.347(6)
N1 C1 . 1.485(6)
N2 C3 . 1.295(7)
N2 N3 . 1.362(6)
N3 C2 . 1.317(6)
N3 C4 . 1.471(6)
N4 C5 6_565 1.331(6)
N4 C5 . 1.331(6)
C1 H1A . 0.9800
C1 H1B . 0.9800
C1 H1C . 0.9800
C2 H2 . 0.9500
C3 H3 . 0.9500
C4 C5 . 1.517(7)
C4 H4A . 0.9900
C4 H4B . 0.9900
C5 C6 . 1.391(7)
C6 C7 . 1.381(6)
C6 H6 . 0.9500
C7 C6 6_565 1.381(6)
C7 H7 . 0.9500

loop_
_geom_hbond_atom_site_label_D
_geom_hbond_atom_site_label_H
_geom_hbond_atom_site_label_A
_geom_hbond_site_symmetry_A
_geom_hbond_distance_DH
_geom_hbond_distance_HA
_geom_hbond_distance_DA
_geom_hbond_angle_DHA
C3 H3 I4 . 0.95 3.00 3.844(5) 149
C2 H2 I4 3 0.95 2.82 3.744(5) 164
C4 H4B I2 3_545 0.99 3.18 3.775(6) 120
C4 H4B I2' 3_545 0.99 3.10 3.766(15) 126
C6 H6 I1 7_655 0.95 3.17 4.097(5) 166
C6 H6 I1' 7_655 0.95 3.00 3.900(8) 158
C4 H4A I1' 7_655 0.99 2.98 3.94(2) 166

loop_
_geom_torsion_atom_site_label_1
_geom_torsion_atom_site_label_2
_geom_torsion_atom_site_label_3
_geom_torsion_atom_site_label_4
_geom_torsion_site_symmetry_1
_geom_torsion_site_symmetry_4
_geom_torsion
C3 N2 N3 C2 . . -0.3(6)
C3 N2 N3 C4 . . -179.2(5)
N2 N3 C2 N1 . . 0.5(6)
C4 N3 C2 N1 . . 179.3(5)
C3 N1 C2 N3 . . -0.4(6)
C1 N1 C2 N3 . . 178.6(5)
N3 N2 C3 N1 . . 0.0(6)
C2 N1 C3 N2 . . 0.3(6)
C1 N1 C3 N2 . . -178.8(5)
C2 N3 C4 C5 . . -84.4(7)
N2 N3 C4 C5 . . 94.3(6)
C5 N4 C5 C6 6_565 . 1.0(10)
C5 N4 C5 C4 6_565 . 179.1(4)
N3 C4 C5 N4 . . 59.2(7)
N3 C4 C5 C6 . . -122.7(5)
N4 C5 C6 C7 . . 0.4(9)
C4 C5 C6 C7 . . -177.6(6)
C5 C6 C7 C6 . 6_565 -1.8(11)
